data_1521059
loop_
_publ_author_name
'Genet, F.'
'Loridant, S.'
'Ritter, C.'
'Lucazeau, G.'

_publ_section_title
;
 Phase transitions in Ba Ce O3 : neutron diffraction and Raman studies
;
_journal_name_full 'Journal of Physics and Chemistry of Solids'
_journal_page_first 2009
_journal_page_last 2021
_journal_volume 60
_journal_year 1999
_chemical_formula_sum 'Ba Ce O3'
_chemical_name_systematic 'Ba (Ce O3)'
_space_group_IT_number 62
_symmetry_space_group_name_Hall '-P 2ac 2n'
_symmetry_space_group_name_H-M 'P n m a'
_cell_angle_alpha 90
_cell_angle_beta 90
_cell_angle_gamma 90
_cell_formula_units_Z 4
_cell_length_a 6.2517
_cell_length_b 8.7906
_cell_length_c 6.2271
_cell_volume 342.218
_citation_journal_id_ASTM JPCSAW
_cod_data_source_file Genet_JPCSAW_1999_233.cif
_cod_data_source_block Ba1Ce1O3
_cod_original_cell_volume 342.2177
_cod_original_formula_sum 'Ba1 Ce1 O3'
_cod_database_code 1521059

loop_
_symmetry_equiv_pos_as_xyz
x,y,z
-x+1/2,-y,z+1/2
x+1/2,-y+1/2,-z+1/2
-x,y+1/2,-z
-x,-y,-z
x-1/2,y,-z-1/2
-x-1/2,y-1/2,z-1/2
x,-y-1/2,z

loop_
_atom_site_label
_atom_site_type_symbol
_atom_site_fract_x
_atom_site_fract_y
_atom_site_fract_z
_atom_site_occupancy
_atom_site_U_iso_or_equiv
O2 O-2 0.2707 0.0377 0.7302 1 0.0
Ce1 Ce+4 0 0 0.5 1 0.0
O1 O-2 0.491 0.25 0.071 1 0.0
Ba1 Ba+2 0.0123 0.25 -0.0038 1 0.0
